data_2205757
loop_
_publ_author_name
'Annie Michaud'
'Fr\'ed\'eric-Georges Fontaine'
'Davit Zargarian'

_publ_section_title
;[Bis[tris(3,5-dimethylpyrazolyl)methane]nickel(II)][tetrachloronickelate(II)]--methanol--water
 (1/1/1)
;
_journal_issue 5
_journal_name_full 'Acta Crystallographica Section E'
_journal_page_first m904
_journal_page_last m906
_journal_paper_doi 10.1107/S1600536805011128
_journal_volume 61
_journal_year 2005
_chemical_formula_iupac '[Ni (C16 H22 N6)2] [Ni Cl4] , C H4 O , H2 O'
_chemical_formula_moiety 'C32 H44 N12 Ni 2+ , Cl4 Ni 2- , C H4 O , H2 O'
_chemical_formula_sum 'C33 H50 Cl4 N12 Ni2 O2'
_chemical_formula_weight 906.07
_chemical_name_systematic
;
[Bis[tris(3,5-dimethylpyrazolyl)methane]nickel(II)][tetrachloronickel(II)]
methanol water solvate
;
_space_group_IT_number 14
_symmetry_cell_setting monoclinic
_symmetry_space_group_name_Hall '-P 2ybc'
_symmetry_space_group_name_H-M 'P 1 21/c 1'
_atom_sites_solution_hydrogens geom
_atom_sites_solution_primary direct
_atom_sites_solution_secondary difmap
_audit_creation_method SHELXL97
_cell_angle_alpha 90.00
_cell_angle_beta 94.1180(10)
_cell_angle_gamma 90.00
_cell_formula_units_Z 4
_cell_length_a 10.2998(2)
_cell_length_b 18.5245(3)
_cell_length_c 21.9660(3)
_cell_measurement_reflns_used 36297
_cell_measurement_temperature 220(2)
_cell_measurement_theta_max 72.60
_cell_measurement_theta_min 2.38
_cell_volume 4180.26(12)
_computing_cell_refinement 'SAINT (Bruker, 1999)'
_computing_data_collection 'SMART (Bruker, 1999)'
_computing_data_reduction SAINT
_computing_molecular_graphics 'ORTEPIII (Burnett & Johnson, 1996)'
_computing_publication_material 'UdMX (local program)'
_computing_structure_refinement 'SHELXL97 (Sheldrick, 1997)'
_computing_structure_solution 'SHELXS97 (Sheldrick, 1997)'
_diffrn_ambient_temperature 220(2)
_diffrn_detector_area_resol_mean 5.5
_diffrn_measured_fraction_theta_full 0.992
_diffrn_measured_fraction_theta_max 0.992
_diffrn_measurement_device_type 'Bruker SMART 2K/Platform CCD area-detector'
_diffrn_measurement_method \w
_diffrn_radiation_monochromator graphite
_diffrn_radiation_type CuK\a
_diffrn_radiation_wavelength 1.54178
_diffrn_reflns_av_R_equivalents 0.0913
_diffrn_reflns_av_sigmaI/netI 0.0399
_diffrn_reflns_limit_h_max 12
_diffrn_reflns_limit_h_min -12
_diffrn_reflns_limit_k_max 21
_diffrn_reflns_limit_k_min -22
_diffrn_reflns_limit_l_max 26
_diffrn_reflns_limit_l_min -27
_diffrn_reflns_number 49482
_diffrn_reflns_theta_full 72.59
_diffrn_reflns_theta_max 72.59
_diffrn_reflns_theta_min 3.12
_diffrn_standards_decay_% 0.00
_diffrn_standards_interval_time 60
_diffrn_standards_number 376
_exptl_absorpt_coefficient_mu 3.846
_exptl_absorpt_correction_T_max 0.7395
_exptl_absorpt_correction_T_min 0.2871
_exptl_absorpt_correction_type multi-scan
_exptl_absorpt_process_details '(SADABS; Sheldrick, 1996)'
_exptl_crystal_colour blue
_exptl_crystal_density_diffrn 1.447
_exptl_crystal_density_method 'not measured'
_exptl_crystal_description plate
_exptl_crystal_F_000 1899
_exptl_crystal_size_max 0.30
_exptl_crystal_size_mid 0.30
_exptl_crystal_size_min 0.08
_refine_diff_density_max 1.050
_refine_diff_density_min -0.569
_refine_ls_extinction_method none
_refine_ls_goodness_of_fit_ref 1.131
_refine_ls_hydrogen_treatment constr
_refine_ls_matrix_type full
_refine_ls_number_parameters 485
_refine_ls_number_reflns 8242
_refine_ls_number_restraints 2
_refine_ls_restrained_S_all 1.134
_refine_ls_R_factor_all 0.0562
_refine_ls_R_factor_gt 0.0509
_refine_ls_shift/su_max 0.001
_refine_ls_shift/su_mean 0.000
_refine_ls_structure_factor_coef Fsqd
_refine_ls_weighting_details 'calc w = 1/[\s^2^(Fo^2^)+(0.1017P)^2^+0.294P] where P=(Fo^2^+2Fc^2^)/3'
_refine_ls_weighting_scheme calc
_refine_ls_wR_factor_gt 0.1523
_refine_ls_wR_factor_ref 0.1561
_reflns_number_gt 7048
_reflns_number_total 8242
_reflns_threshold_expression I>2\s(I)
_cod_data_source_file lh6402.cif
_cod_data_source_block I
_cod_original_sg_symbol_H-M 'P 21/c'
_cod_database_code 2205757
_cod_database_fobs_code 2205757

loop_
_symmetry_equiv_pos_as_xyz
'x, y, z'
'-x, y+1/2, -z+1/2'
'-x, -y, -z'
'x, -y-1/2, z-1/2'

loop_
_atom_site_label
_atom_site_fract_x
_atom_site_fract_y
_atom_site_fract_z
_atom_site_U_iso_or_equiv
_atom_site_adp_type
_atom_site_calc_flag
_atom_site_refinement_flags
_atom_site_occupancy
_atom_site_type_symbol
Ni1 1.0000 0.5000 0.5000 0.02969(10) Uani d S 1 Ni
N1 0.84141(15) 0.44415(9) 0.45692(7) 0.0361(4) Uani d . 1 N
N2 0.75964(14) 0.41052(8) 0.49442(7) 0.0320(3) Uani d . 1 N
N3 0.97738(14) 0.59002(9) 0.44310(7) 0.0365(4) Uani d . 1 N
N4 1.08906(14) 0.61892(8) 0.42337(7) 0.0317(3) Uani d . 1 N
N5 1.13211(15) 0.46284(8) 0.43795(7) 0.0364(4) Uani d . 1 N
N6 1.21832(14) 0.51278(8) 0.41874(7) 0.0311(3) Uani d . 1 N
C1 0.8539(3) 0.45594(17) 0.34510(10) 0.0682(8) Uani d . 1 C
H1A 0.9355 0.4799 0.3572 0.102 Uiso calc R 1 H
H1B 0.7962 0.4895 0.3227 0.102 Uiso calc R 1 H
H1C 0.8704 0.4149 0.3193 0.102 Uiso calc R 1 H
C2 0.7919(2) 0.43049(12) 0.40067(9) 0.0441(5) Uani d . 1 C
C3 0.6785(2) 0.38900(12) 0.40213(9) 0.0455(5) Uani d . 1 C
H3 0.6253 0.3728 0.3683 0.055 Uiso calc R 1 H
C4 0.66017(17) 0.37659(11) 0.46202(9) 0.0375(4) Uani d . 1 C
C5 0.5570(2) 0.33501(14) 0.49058(11) 0.0559(6) Uani d . 1 C
H5A 0.5971 0.2994 0.5184 0.084 Uiso calc R 1 H
H5B 0.5024 0.3108 0.4591 0.084 Uiso calc R 1 H
H5C 0.5043 0.3677 0.5130 0.084 Uiso calc R 1 H
C6 1.0915(3) 0.33253(12) 0.42014(14) 0.0629(7) Uani d . 1 C
H6A 1.0200 0.3417 0.4455 0.094 Uiso calc R 1 H
H6B 1.1495 0.2969 0.4397 0.094 Uiso calc R 1 H
H6C 1.0576 0.3145 0.3807 0.094 Uiso calc R 1 H
C7 1.1650(2) 0.40132(11) 0.41166(10) 0.0424(5) Uani d . 1 C
C8 1.2721(2) 0.41145(11) 0.37708(9) 0.0418(5) Uani d . 1 C
H8 1.3136 0.3761 0.3547 0.050 Uiso calc R 1 H
C9 1.30475(18) 0.48283(11) 0.38218(8) 0.0358(4) Uani d . 1 C
C10 1.4092(2) 0.52464(13) 0.35493(11) 0.0525(6) Uani d . 1 C
H10A 1.3712 0.5657 0.3328 0.079 Uiso calc R 1 H
H10B 1.4531 0.4940 0.3271 0.079 Uiso calc R 1 H
H10C 1.4713 0.5415 0.3871 0.079 Uiso calc R 1 H
C11 0.7432(2) 0.61966(16) 0.43184(14) 0.0678(8) Uani d . 1 C
H11A 0.7298 0.5685 0.4383 0.102 Uiso calc R 1 H
H11B 0.6878 0.6356 0.3968 0.102 Uiso calc R 1 H
H11C 0.7214 0.6463 0.4678 0.102 Uiso calc R 1 H
C12 0.8825(2) 0.63294(12) 0.42041(10) 0.0444(5) Uani d . 1 C
C13 0.9332(2) 0.68830(12) 0.38660(10) 0.0490(5) Uani d . 1 C
H13 0.8857 0.7253 0.3659 0.059 Uiso calc R 1 H
C14 1.0652(2) 0.67893(10) 0.38914(8) 0.0385(4) Uani d . 1 C
C15 1.1701(3) 0.71997(12) 0.36165(12) 0.0564(6) Uani d . 1 C
H15A 1.2313 0.7379 0.3938 0.085 Uiso calc R 1 H
H15B 1.1324 0.7603 0.3384 0.085 Uiso calc R 1 H
H15C 1.2151 0.6885 0.3348 0.085 Uiso calc R 1 H
C16 1.21270(16) 0.58590(9) 0.44066(8) 0.0293(4) Uani d . 1 C
H16 1.2806 0.6139 0.4214 0.035 Uiso calc R 1 H
Ni2 1.0000 0.5000 0.0000 0.03056(10) Uani d S 1 Ni
N21 0.99622(14) 0.45153(9) 0.08592(7) 0.0349(3) Uani d . 1 N
N22 1.11431(14) 0.43399(8) 0.11478(7) 0.0327(3) Uani d . 1 N
N23 1.15014(15) 0.56432(8) 0.04077(7) 0.0355(4) Uani d . 1 N
N24 1.24117(14) 0.53040(8) 0.07845(7) 0.0326(3) Uani d . 1 N
N25 0.85380(15) 0.57610(9) 0.01538(7) 0.0359(4) Uani d . 1 N
N26 0.75850(14) 0.58431(8) -0.03054(7) 0.0339(3) Uani d . 1 N
C21 0.7660(2) 0.43614(15) 0.10752(12) 0.0551(6) Uani d . 1 C
H21A 0.7371 0.4821 0.1229 0.083 Uiso calc R 1 H
H21B 0.7200 0.3972 0.1263 0.083 Uiso calc R 1 H
H21C 0.7480 0.4344 0.0636 0.083 Uiso calc R 1 H
C22 0.90868(18) 0.42801(11) 0.12266(9) 0.0378(4) Uani d . 1 C
C23 0.9693(2) 0.39611(12) 0.17472(9) 0.0416(5) Uani d . 1 C
H23 0.9281 0.3759 0.2075 0.050 Uiso calc R 1 H
C24 1.1004(2) 0.39999(11) 0.16884(8) 0.0384(4) Uani d . 1 C
C25 1.2136(2) 0.37426(15) 0.20925(11) 0.0615(7) Uani d . 1 C
H25A 1.2688 0.3440 0.1860 0.092 Uiso calc R 1 H
H25B 1.1825 0.3466 0.2428 0.092 Uiso calc R 1 H
H25C 1.2632 0.4154 0.2253 0.092 Uiso calc R 1 H
C26 1.1081(2) 0.69081(12) 0.00798(12) 0.0537(6) Uani d . 1 C
H26A 1.0920 0.6758 -0.0342 0.081 Uiso calc R 1 H
H26B 1.1566 0.7357 0.0096 0.081 Uiso calc R 1 H
H26C 1.0257 0.6978 0.0260 0.081 Uiso calc R 1 H
C27 1.1847(2) 0.63414(11) 0.04262(9) 0.0394(4) Uani d . 1 C
C28 1.2973(2) 0.64331(11) 0.08114(10) 0.0433(5) Uani d . 1 C
H28 1.3407 0.6871 0.0901 0.052 Uiso calc R 1 H
C29 1.33216(18) 0.57706(11) 0.10331(9) 0.0379(4) Uani d . 1 C
C30 1.4421(2) 0.55469(13) 0.14730(12) 0.0541(6) Uani d . 1 C
H30A 1.4081 0.5285 0.1810 0.081 Uiso calc R 1 H
H30B 1.4885 0.5972 0.1628 0.081 Uiso calc R 1 H
H30C 1.5011 0.5238 0.1267 0.081 Uiso calc R 1 H
C31 0.8930(3) 0.62224(14) 0.12066(10) 0.0580(6) Uani d . 1 C
H31A 0.9708 0.5928 0.1198 0.087 Uiso calc R 1 H
H31B 0.8414 0.6057 0.1532 0.087 Uiso calc R 1 H
H31C 0.9176 0.6722 0.1278 0.087 Uiso calc R 1 H
C32 0.8154(2) 0.61600(11) 0.06126(9) 0.0414(5) Uani d . 1 C
C33 0.6957(2) 0.64820(13) 0.04463(10) 0.0482(5) Uani d . 1 C
H33 0.6481 0.6785 0.0691 0.058 Uiso calc R 1 H
C34 0.66092(19) 0.62771(11) -0.01338(10) 0.0437(5) Uani d . 1 C
C35 0.5422(2) 0.64314(17) -0.05376(14) 0.0706(8) Uani d . 1 C
H35A 0.5633 0.6769 -0.0853 0.106 Uiso calc R 1 H
H35B 0.4760 0.6639 -0.0298 0.106 Uiso calc R 1 H
H35C 0.5098 0.5986 -0.0725 0.106 Uiso calc R 1 H
C36 0.76798(17) 0.54663(10) -0.08759(8) 0.0317(4) Uani d . 1 C
H36 0.6935 0.5616 -0.1158 0.038 Uiso calc R 1 H
Ni3 0.42641(4) 0.77631(2) 0.245018(15) 0.04356(9) Uani d . 1 Ni
Cl1 0.49993(7) 0.71671(4) 0.33024(3) 0.07339(19) Uani d . 1 Cl
Cl2 0.21731(6) 0.75424(4) 0.20784(3) 0.06300(17) Uani d . 1 Cl
Cl3 0.55720(6) 0.75212(3) 0.16896(3) 0.05183(14) Uani d . 1 Cl
Cl4 0.43912(6) 0.89555(3) 0.26514(3) 0.05340(14) Uani d . 1 Cl
C97 0.0810(3) 0.56757(17) 0.25579(12) 0.0685(8) Uani d D 1 C
H97A 0.1145 0.5600 0.2977 0.103 Uiso calc R 1 H
H97B 0.0296 0.5261 0.2419 0.103 Uiso calc R 1 H
H97C 0.0268 0.6105 0.2534 0.103 Uiso calc R 1 H
O97 0.1815(3) 0.57619(15) 0.22006(15) 0.1196(10) Uani d D 1 O
H97D 0.1956 0.6199 0.2155 0.179 Uiso calc RD 1 H

loop_
_atom_site_aniso_label
_atom_site_aniso_U_11
_atom_site_aniso_U_22
_atom_site_aniso_U_33
_atom_site_aniso_U_12
_atom_site_aniso_U_13
_atom_site_aniso_U_23
Ni1 0.03121(19) 0.0318(2) 0.0265(2) -0.00488(15) 0.00538(16) 0.00149(15)
N1 0.0388(7) 0.0447(8) 0.0256(7) -0.0136(6) 0.0069(6) 0.0010(6)
N2 0.0344(7) 0.0372(7) 0.0251(7) -0.0080(6) 0.0070(6) -0.0009(6)
N3 0.0317(7) 0.0405(8) 0.0378(8) -0.0006(6) 0.0058(6) 0.0084(6)
N4 0.0364(7) 0.0305(7) 0.0290(7) -0.0016(6) 0.0079(6) 0.0030(6)
N5 0.0422(7) 0.0313(7) 0.0368(8) -0.0063(6) 0.0109(6) -0.0030(6)
N6 0.0366(7) 0.0302(7) 0.0278(7) -0.0019(6) 0.0095(6) -0.0004(6)
C1 0.0777(15) 0.099(2) 0.0281(10) -0.0350(15) 0.0081(11) 0.0000(12)
C2 0.0499(10) 0.0562(12) 0.0265(9) -0.0123(9) 0.0041(8) -0.0030(8)
C3 0.0441(10) 0.0595(12) 0.0325(10) -0.0139(9) 0.0007(8) -0.0108(9)
C4 0.0340(8) 0.0424(10) 0.0364(9) -0.0066(7) 0.0050(7) -0.0083(8)
C5 0.0475(10) 0.0738(15) 0.0472(12) -0.0265(10) 0.0097(9) -0.0085(11)
C6 0.0824(16) 0.0306(10) 0.0781(17) -0.0112(11) 0.0229(14) -0.0087(10)
C7 0.0533(11) 0.0316(9) 0.0431(11) -0.0019(8) 0.0083(9) -0.0043(8)
C8 0.0520(10) 0.0378(9) 0.0363(10) 0.0078(8) 0.0092(8) -0.0058(8)
C9 0.0382(8) 0.0405(9) 0.0293(9) 0.0049(8) 0.0073(7) -0.0010(7)
C10 0.0524(11) 0.0543(12) 0.0544(13) -0.0021(10) 0.0291(10) -0.0053(10)
C11 0.0374(10) 0.0856(18) 0.0807(18) 0.0135(11) 0.0060(11) 0.0276(15)
C12 0.0400(9) 0.0502(11) 0.0428(11) 0.0057(9) 0.0020(8) 0.0088(9)
C13 0.0561(11) 0.0483(11) 0.0431(11) 0.0165(9) 0.0067(9) 0.0123(9)
C14 0.0561(11) 0.0314(8) 0.0290(8) 0.0030(8) 0.0112(8) 0.0040(7)
C15 0.0771(14) 0.0420(11) 0.0536(13) 0.0046(11) 0.0294(11) 0.0168(9)
C16 0.0332(8) 0.0306(8) 0.0249(8) -0.0046(6) 0.0080(6) -0.0005(6)
Ni2 0.03101(19) 0.0343(2) 0.0262(2) 0.00491(16) 0.00076(17) -0.00090(15)
N21 0.0304(7) 0.0428(8) 0.0313(8) 0.0027(6) 0.0007(6) 0.0017(6)
N22 0.0340(7) 0.0368(8) 0.0270(7) -0.0005(6) -0.0012(6) -0.0002(6)
N23 0.0379(7) 0.0346(8) 0.0334(8) 0.0026(6) -0.0020(6) 0.0006(6)
N24 0.0329(7) 0.0315(7) 0.0329(7) 0.0014(6) -0.0004(6) 0.0000(6)
N25 0.0388(7) 0.0399(8) 0.0287(7) 0.0083(6) 0.0004(6) -0.0029(6)
N26 0.0309(7) 0.0360(8) 0.0347(8) 0.0051(6) 0.0021(6) -0.0019(6)
C21 0.0372(10) 0.0735(15) 0.0560(13) -0.0015(10) 0.0138(9) 0.0031(12)
C22 0.0376(9) 0.0418(10) 0.0348(9) -0.0009(8) 0.0080(7) -0.0041(8)
C23 0.0506(10) 0.0486(11) 0.0264(9) -0.0091(9) 0.0079(8) -0.0028(7)
C24 0.0480(10) 0.0417(10) 0.0252(8) -0.0054(8) 0.0010(7) -0.0002(7)
C25 0.0630(13) 0.0804(17) 0.0389(11) -0.0104(12) -0.0114(10) 0.0195(11)
C26 0.0668(13) 0.0377(10) 0.0555(13) 0.0040(10) -0.0030(11) 0.0034(10)
C27 0.0481(10) 0.0350(9) 0.0356(10) 0.0007(8) 0.0050(8) -0.0006(7)
C28 0.0523(10) 0.0375(9) 0.0399(10) -0.0092(8) 0.0025(9) -0.0027(8)
C29 0.0380(9) 0.0401(10) 0.0353(9) -0.0047(8) 0.0008(8) -0.0025(8)
C30 0.0494(11) 0.0505(12) 0.0594(14) -0.0091(10) -0.0160(10) 0.0014(10)
C31 0.0783(15) 0.0649(14) 0.0299(10) 0.0197(12) -0.0027(10) -0.0112(10)
C32 0.0531(11) 0.0404(10) 0.0314(9) 0.0091(8) 0.0077(8) -0.0040(8)
C33 0.0507(11) 0.0507(11) 0.0443(11) 0.0120(9) 0.0112(9) -0.0094(9)
C34 0.0367(9) 0.0437(10) 0.0511(12) 0.0099(8) 0.0067(8) -0.0067(9)
C35 0.0481(11) 0.0858(18) 0.0758(17) 0.0327(12) -0.0094(12) -0.0213(14)
C36 0.0316(7) 0.0340(8) 0.0290(8) 0.0019(7) -0.0002(6) 0.0008(7)
Ni3 0.0580(2) 0.04482(19) 0.02817(17) -0.00942(16) 0.00548(15) 0.00153(13)
Cl1 0.0811(4) 0.0822(4) 0.0555(3) -0.0005(3) -0.0041(3) 0.0297(3)
Cl2 0.0620(3) 0.0824(4) 0.0447(3) -0.0229(3) 0.0042(3) 0.0039(3)
Cl3 0.0698(3) 0.0452(3) 0.0426(3) -0.0082(2) 0.0183(2) -0.00509(19)
Cl4 0.0662(3) 0.0486(3) 0.0452(3) -0.0028(2) 0.0031(2) -0.0095(2)
C97 0.0834(17) 0.0806(18) 0.0416(13) -0.0146(14) 0.0045(13) -0.0075(12)
O97 0.1276(19) 0.0930(17) 0.147(2) 0.0082(15) 0.0738(18) 0.0250(17)

loop_
_atom_type_symbol
_atom_type_description
_atom_type_scat_dispersion_real
_atom_type_scat_dispersion_imag
_atom_type_scat_source
C C 0.0181 0.0091 'International Tables Vol C Tables 4.2.6.8 and 6.1.1.4'
H H 0.0000 0.0000 'International Tables Vol C Tables 4.2.6.8 and 6.1.1.4'
N N 0.0311 0.0180 'International Tables Vol C Tables 4.2.6.8 and 6.1.1.4'
Cl Cl 0.3639 0.7018 'International Tables Vol C Tables 4.2.6.8 and 6.1.1.4'
Ni Ni -3.0029 0.5091 'International Tables Vol C Tables 4.2.6.8 and 6.1.1.4'
O O 0.0492 0.0322 'International Tables Vol C Tables 4.2.6.8 and 6.1.1.4'

loop_
_geom_angle_atom_site_label_1
_geom_angle_atom_site_label_2
_geom_angle_atom_site_label_3
_geom_angle_site_symmetry_1
_geom_angle_site_symmetry_3
_geom_angle
_geom_angle_publ_flag
N3 Ni1 N3 . 3_766 180 y
N3 Ni1 N1 . 3_766 85.76(6) y
N3 Ni1 N1 3_766 3_766 94.24(6) ?
N3 Ni1 N1 . . 94.24(6) y
N3 Ni1 N1 3_766 . 85.76(6) ?
N1 Ni1 N1 3_766 . 180 y
N3 Ni1 N5 . 3_766 94.40(6) y
N3 Ni1 N5 3_766 3_766 85.60(6) ?
N1 Ni1 N5 3_766 3_766 93.73(6) ?
N1 Ni1 N5 . 3_766 86.27(6) ?
N3 Ni1 N5 . . 85.59(6) y
N3 Ni1 N5 3_766 . 94.40(6) ?
N1 Ni1 N5 3_766 . 86.27(6) y
N1 Ni1 N5 . . 93.73(6) y
N5 Ni1 N5 3_766 . 180 y
C2 N1 N2 . . 105.14(15) ?
C2 N1 Ni1 . . 138.43(13) ?
N2 N1 Ni1 . . 116.43(11) ?
C4 N2 N1 . . 111.63(15) ?
C4 N2 C16 . 3_766 129.05(15) ?
N1 N2 C16 . 3_766 119.32(14) ?
C12 N3 N4 . . 105.03(15) ?
C12 N3 Ni1 . . 138.63(14) ?
N4 N3 Ni1 . . 116.26(11) ?
C14 N4 N3 . . 111.97(15) ?
C14 N4 C16 . . 128.10(16) ?
N3 N4 C16 . . 119.91(14) ?
C7 N5 N6 . . 104.70(15) ?
C7 N5 Ni1 . . 139.02(14) ?
N6 N5 Ni1 . . 116.18(11) ?
C9 N6 N5 . . 111.89(15) ?
C9 N6 C16 . . 128.69(15) ?
N5 N6 C16 . . 119.33(14) ?
C2 C1 H1A . . 109.5 ?
C2 C1 H1B . . 109.5 ?
H1A C1 H1B . . 109.5 ?
C2 C1 H1C . . 109.5 ?
H1A C1 H1C . . 109.5 ?
H1B C1 H1C . . 109.5 ?
N1 C2 C3 . . 110.43(18) ?
N1 C2 C1 . . 122.81(19) ?
C3 C2 C1 . . 126.75(19) ?
C4 C3 C2 . . 106.76(17) ?
C4 C3 H3 . . 126.6 ?
C2 C3 H3 . . 126.6 ?
N2 C4 C3 . . 106.04(16) ?
N2 C4 C5 . . 123.59(18) ?
C3 C4 C5 . . 130.37(18) ?
C4 C5 H5A . . 109.5 ?
C4 C5 H5B . . 109.5 ?
H5A C5 H5B . . 109.5 ?
C4 C5 H5C . . 109.5 ?
H5A C5 H5C . . 109.5 ?
H5B C5 H5C . . 109.5 ?
C7 C6 H6A . . 109.5 ?
C7 C6 H6B . . 109.5 ?
H6A C6 H6B . . 109.5 ?
C7 C6 H6C . . 109.5 ?
H6A C6 H6C . . 109.5 ?
H6B C6 H6C . . 109.5 ?
N5 C7 C8 . . 110.86(18) ?
N5 C7 C6 . . 121.8(2) ?
C8 C7 C6 . . 127.4(2) ?
C9 C8 C7 . . 106.54(17) ?
C9 C8 H8 . . 126.7 ?
C7 C8 H8 . . 126.7 ?
N6 C9 C8 . . 106.00(17) ?
N6 C9 C10 . . 123.29(18) ?
C8 C9 C10 . . 130.71(18) ?
C9 C10 H10A . . 109.5 ?
C9 C10 H10B . . 109.5 ?
H10A C10 H10B . . 109.5 ?
C9 C10 H10C . . 109.5 ?
H10A C10 H10C . . 109.5 ?
H10B C10 H10C . . 109.5 ?
C12 C11 H11A . . 109.5 ?
C12 C11 H11B . . 109.5 ?
H11A C11 H11B . . 109.5 ?
C12 C11 H11C . . 109.5 ?
H11A C11 H11C . . 109.5 ?
H11B C11 H11C . . 109.5 ?
N3 C12 C13 . . 110.37(18) ?
N3 C12 C11 . . 121.8(2) ?
C13 C12 C11 . . 127.8(2) ?
C14 C13 C12 . . 107.14(18) ?
C14 C13 H13 . . 126.4 ?
C12 C13 H13 . . 126.4 ?
N4 C14 C13 . . 105.48(17) ?
N4 C14 C15 . . 122.54(19) ?
C13 C14 C15 . . 131.97(19) ?
C14 C15 H15A . . 109.5 ?
C14 C15 H15B . . 109.5 ?
H15A C15 H15B . . 109.5 ?
C14 C15 H15C . . 109.5 ?
H15A C15 H15C . . 109.5 ?
H15B C15 H15C . . 109.5 ?
N2 C16 N4 3_766 . 110.57(14) ?
N2 C16 N6 3_766 . 111.44(14) ?
N4 C16 N6 . . 111.57(14) ?
N2 C16 H16 3_766 . 107.7 ?
N4 C16 H16 . . 107.7 ?
N6 C16 H16 . . 107.7 ?
N21 Ni2 N21 . 3_765 180 y
N21 Ni2 N23 . 3_765 94.60(6) y
N21 Ni2 N23 3_765 3_765 85.40(6) ?
N21 Ni2 N23 . . 85.39(6) y
N21 Ni2 N23 3_765 . 94.61(6) ?
N23 Ni2 N23 3_765 . 180 y
N21 Ni2 N25 . . 94.74(6) y
N21 Ni2 N25 3_765 . 85.26(6) y
N23 Ni2 N25 3_765 . 86.28(6) y
N23 Ni2 N25 . . 93.72(6) y
N21 Ni2 N25 . 3_765 85.26(6) ?
N21 Ni2 N25 3_765 3_765 94.74(6) ?
N23 Ni2 N25 3_765 3_765 93.71(6) ?
N23 Ni2 N25 . 3_765 86.28(6) ?
N25 Ni2 N25 . 3_765 180 y
C22 N21 N22 . . 105.09(15) ?
C22 N21 Ni2 . . 138.35(13) ?
N22 N21 Ni2 . . 116.47(11) ?
C24 N22 N21 . . 111.62(15) ?
C24 N22 C36 . 3_765 128.59(15) ?
N21 N22 C36 . 3_765 119.78(14) ?
C27 N23 N24 . . 104.91(15) ?
C27 N23 Ni2 . . 138.19(13) ?
N24 N23 Ni2 . . 116.86(11) ?
N23 N24 C29 . . 112.08(15) ?
N23 N24 C36 . 3_765 119.48(14) ?
C29 N24 C36 . 3_765 128.44(15) ?
C32 N25 N26 . . 105.11(15) ?
C32 N25 Ni2 . . 138.29(13) ?
N26 N25 Ni2 . . 116.12(11) ?
C34 N26 N25 . . 111.55(16) ?
C34 N26 C36 . . 128.55(16) ?
N25 N26 C36 . . 119.86(14) ?
C22 C21 H21A . . 109.5 ?
C22 C21 H21B . . 109.5 ?
H21A C21 H21B . . 109.5 ?
C22 C21 H21C . . 109.5 ?
H21A C21 H21C . . 109.5 ?
H21B C21 H21C . . 109.5 ?
N21 C22 C23 . . 110.74(17) ?
N21 C22 C21 . . 122.25(18) ?
C23 C22 C21 . . 127.01(19) ?
C24 C23 C22 . . 106.71(17) ?
C24 C23 H23 . . 126.6 ?
C22 C23 H23 . . 126.6 ?
N22 C24 C23 . . 105.85(17) ?
N22 C24 C25 . . 122.73(19) ?
C23 C24 C25 . . 131.42(19) ?
C24 C25 H25A . . 109.5 ?
C24 C25 H25B . . 109.5 ?
H25A C25 H25B . . 109.5 ?
C24 C25 H25C . . 109.5 ?
H25A C25 H25C . . 109.5 ?
H25B C25 H25C . . 109.5 ?
C27 C26 H26A . . 109.5 ?
C27 C26 H26B . . 109.5 ?
H26A C26 H26B . . 109.5 ?
C27 C26 H26C . . 109.5 ?
H26A C26 H26C . . 109.5 ?
H26B C26 H26C . . 109.5 ?
N23 C27 C28 . . 110.04(17) ?
N23 C27 C26 . . 122.31(18) ?
C28 C27 C26 . . 127.64(19) ?
C29 C28 C27 . . 107.10(18) ?
C29 C28 H28 . . 126.4 ?
C27 C28 H28 . . 126.4 ?
C28 C29 N24 . . 105.85(17) ?
C28 C29 C30 . . 130.62(19) ?
N24 C29 C30 . . 123.50(18) ?
C29 C30 H30A . . 109.5 ?
C29 C30 H30B . . 109.5 ?
H30A C30 H30B . . 109.5 ?
C29 C30 H30C . . 109.5 ?
H30A C30 H30C . . 109.5 ?
H30B C30 H30C . . 109.5 ?
C32 C31 H31A . . 109.5 ?
C32 C31 H31B . . 109.5 ?
H31A C31 H31B . . 109.5 ?
C32 C31 H31C . . 109.5 ?
H31A C31 H31C . . 109.5 ?
H31B C31 H31C . . 109.5 ?
N25 C32 C33 . . 110.11(18) ?
N25 C32 C31 . . 122.51(19) ?
C33 C32 C31 . . 127.37(19) ?
C34 C33 C32 . . 107.23(18) ?
C34 C33 H33 . . 126.4 ?
C32 C33 H33 . . 126.4 ?
C33 C34 N26 . . 105.99(18) ?
C33 C34 C35 . . 131.2(2) ?
N26 C34 C35 . . 122.7(2) ?
C34 C35 H35A . . 109.5 ?
C34 C35 H35B . . 109.5 ?
H35A C35 H35B . . 109.5 ?
C34 C35 H35C . . 109.5 ?
H35A C35 H35C . . 109.5 ?
H35B C35 H35C . . 109.5 ?
N22 C36 N26 3_765 . 110.62(14) ?
N22 C36 N24 3_765 3_765 111.74(14) ?
N26 C36 N24 . 3_765 110.34(15) ?
N22 C36 H36 3_765 . 108.0 ?
N26 C36 H36 . . 108.0 ?
N24 C36 H36 3_765 . 108.0 ?
Cl4 Ni3 Cl1 . . 107.78(3) y
Cl4 Ni3 Cl3 . . 108.01(2) y
Cl1 Ni3 Cl3 . . 109.46(3) y
Cl4 Ni3 Cl2 . . 106.58(3) y
Cl1 Ni3 Cl2 . . 117.42(3) y
Cl3 Ni3 Cl2 . . 107.24(3) y
O97 C97 H97A . . 109.5 ?
O97 C97 H97B . . 109.5 ?
H97A C97 H97B . . 109.5 ?
O97 C97 H97C . . 109.5 ?
H97A C97 H97C . . 109.5 ?
H97B C97 H97C . . 109.5 ?
C97 O97 H97D . . 109.5 ?

loop_
_geom_bond_atom_site_label_1
_geom_bond_atom_site_label_2
_geom_bond_site_symmetry_2
_geom_bond_distance
_geom_bond_publ_flag
Ni1 N3 . 2.0870(16) y
Ni1 N3 3_766 2.0870(16) ?
Ni1 N1 3_766 2.1004(15) ?
Ni1 N1 . 2.1004(15) y
Ni1 N5 3_766 2.1094(16) ?
Ni1 N5 . 2.1094(16) y
N1 C2 . 1.327(2) y
N1 N2 . 1.369(2) y
N2 C4 . 1.359(2) ?
N2 C16 3_766 1.436(2) ?
N3 C12 . 1.328(2) y
N3 N4 . 1.367(2) y
N4 C14 . 1.355(2) y
N4 C16 . 1.439(2) ?
N5 C7 . 1.332(2) y
N5 N6 . 1.370(2) y
N6 C9 . 1.359(2) y
N6 C16 . 1.440(2) ?
C1 C2 . 1.494(3) ?
C1 H1A . 0.9700 ?
C1 H1B . 0.9700 ?
C1 H1C . 0.9700 ?
C2 C3 . 1.400(3) y
C3 C4 . 1.362(3) y
C3 H3 . 0.9400 ?
C4 C5 . 1.487(3) ?
C5 H5A . 0.9700 ?
C5 H5B . 0.9700 ?
C5 H5C . 0.9700 ?
C6 C7 . 1.501(3) ?
C6 H6A . 0.9700 ?
C6 H6B . 0.9700 ?
C6 H6C . 0.9700 ?
C7 C8 . 1.397(3) ?
C8 C9 . 1.367(3) ?
C8 H8 . 0.9400 ?
C9 C10 . 1.486(3) ?
C10 H10A . 0.9700 ?
C10 H10B . 0.9700 ?
C10 H10C . 0.9700 ?
C11 C12 . 1.496(3) ?
C11 H11A . 0.9700 ?
C11 H11B . 0.9700 ?
C11 H11C . 0.9700 ?
C12 C13 . 1.390(3) y
C13 C14 . 1.368(3) y
C13 H13 . 0.9400 ?
C14 C15 . 1.484(3) ?
C15 H15A . 0.9700 ?
C15 H15B . 0.9700 ?
C15 H15C . 0.9700 ?
C16 N2 3_766 1.436(2) ?
C16 H16 . 0.9900 ?
Ni2 N21 . 2.0929(16) y
Ni2 N21 3_765 2.0929(16) ?
Ni2 N23 3_765 2.1010(15) ?
Ni2 N23 . 2.1010(15) y
Ni2 N25 . 2.1076(15) y
Ni2 N25 3_765 2.1077(15) ?
N21 C22 . 1.326(2) y
N21 N22 . 1.370(2) y
N22 C24 . 1.361(2) y
N22 C36 3_765 1.435(2) ?
N23 C27 . 1.341(3) y
N23 N24 . 1.359(2) y
N24 C29 . 1.360(2) y
N24 C36 3_765 1.445(2) ?
N25 C32 . 1.332(2) y
N25 N26 . 1.365(2) y
N26 C34 . 1.361(2) y
N26 C36 . 1.444(2) ?
C21 C22 . 1.491(3) ?
C21 H21A . 0.9700 ?
C21 H21B . 0.9700 ?
C21 H21C . 0.9700 ?
C22 C23 . 1.395(3) y
C23 C24 . 1.368(3) y
C23 H23 . 0.9400 ?
C24 C25 . 1.492(3) ?
C25 H25A . 0.9700 ?
C25 H25B . 0.9700 ?
C25 H25C . 0.9700 ?
C26 C27 . 1.489(3) ?
C26 H26A . 0.9700 ?
C26 H26B . 0.9700 ?
C26 H26C . 0.9700 ?
C27 C28 . 1.396(3) y
C28 C29 . 1.359(3) y
C28 H28 . 0.9400 ?
C29 C30 . 1.494(3) ?
C30 H30A . 0.9700 ?
C30 H30B . 0.9700 ?
C30 H30C . 0.9700 ?
C31 C32 . 1.485(3) ?
C31 H31A . 0.9700 ?
C31 H31B . 0.9700 ?
C31 H31C . 0.9700 ?
C32 C33 . 1.394(3) y
C33 C34 . 1.353(3) y
C33 H33 . 0.9400 ?
C34 C35 . 1.486(3) ?
C35 H35A . 0.9700 ?
C35 H35B . 0.9700 ?
C35 H35C . 0.9700 ?
C36 N22 3_765 1.435(2) ?
C36 N24 3_765 1.445(2) ?
C36 H36 . 0.9900 ?
Ni3 Cl4 . 2.2547(7) y
Ni3 Cl1 . 2.2568(7) y
Ni3 Cl3 . 2.2649(7) y
Ni3 Cl2 . 2.2847(7) y
C97 O97 . 1.353(4) ?
C97 H97A . 0.9700 ?
C97 H97B . 0.9700 ?
C97 H97C . 0.9700 ?
O97 H97D . 0.8300 ?

loop_
_geom_torsion_atom_site_label_1
_geom_torsion_atom_site_label_2
_geom_torsion_atom_site_label_3
_geom_torsion_atom_site_label_4
_geom_torsion_site_symmetry_1
_geom_torsion_site_symmetry_4
_geom_torsion
N3 Ni1 N1 C2 . . 43.6(2)
N3 Ni1 N1 C2 3_766 . -136.4(2)
N5 Ni1 N1 C2 3_766 . 137.7(2)
N5 Ni1 N1 C2 . . -42.3(2)
N3 Ni1 N1 N2 . . -136.12(13)
N3 Ni1 N1 N2 3_766 . 43.88(13)
N5 Ni1 N1 N2 3_766 . -41.98(13)
N5 Ni1 N1 N2 . . 138.03(13)
C2 N1 N2 C4 . . -0.2(2)
Ni1 N1 N2 C4 . . 179.54(12)
C2 N1 N2 C16 . 3_766 179.16(17)
Ni1 N1 N2 C16 . 3_766 -1.1(2)
N1 Ni1 N3 C12 3_766 . -133.9(2)
N1 Ni1 N3 C12 . . 46.1(2)
N5 Ni1 N3 C12 3_766 . -40.4(2)
N5 Ni1 N3 C12 . . 139.6(2)
N1 Ni1 N3 N4 3_766 . 42.24(13)
N1 Ni1 N3 N4 . . -137.76(13)
N5 Ni1 N3 N4 3_766 . 135.66(13)
N5 Ni1 N3 N4 . . -44.34(13)
C12 N3 N4 C14 . . 0.2(2)
Ni1 N3 N4 C14 . . -177.12(12)
C12 N3 N4 C16 . . 179.07(16)
Ni1 N3 N4 C16 . . 1.7(2)
N3 Ni1 N5 C7 . . -140.3(2)
N3 Ni1 N5 C7 3_766 . 39.7(2)
N1 Ni1 N5 C7 3_766 . 133.7(2)
N1 Ni1 N5 C7 . . -46.3(2)
N3 Ni1 N5 N6 . . 44.03(12)
N3 Ni1 N5 N6 3_766 . -135.97(12)
N1 Ni1 N5 N6 3_766 . -41.99(12)
N1 Ni1 N5 N6 . . 138.01(12)
C7 N5 N6 C9 . . -1.1(2)
Ni1 N5 N6 C9 . . 175.94(12)
C7 N5 N6 C16 . . -177.99(16)
Ni1 N5 N6 C16 . . -0.90(19)
N2 N1 C2 C3 . . 0.6(2)
Ni1 N1 C2 C3 . . -179.13(16)
N2 N1 C2 C1 . . -178.3(2)
Ni1 N1 C2 C1 . . 2.0(4)
N1 C2 C3 C4 . . -0.7(3)
C1 C2 C3 C4 . . 178.1(2)
N1 N2 C4 C3 . . -0.2(2)
C16 N2 C4 C3 3_766 . -179.51(18)
N1 N2 C4 C5 . . 179.40(19)
C16 N2 C4 C5 3_766 . 0.1(3)
C2 C3 C4 N2 . . 0.5(2)
C2 C3 C4 C5 . . -179.0(2)
N6 N5 C7 C8 . . 1.1(2)
Ni1 N5 C7 C8 . . -174.92(15)
N6 N5 C7 C6 . . -178.7(2)
Ni1 N5 C7 C6 . . 5.3(4)
N5 C7 C8 C9 . . -0.7(2)
C6 C7 C8 C9 . . 179.1(2)
N5 N6 C9 C8 . . 0.8(2)
C16 N6 C9 C8 . . 177.22(17)
N5 N6 C9 C10 . . -179.96(18)
C16 N6 C9 C10 . . -3.5(3)
C7 C8 C9 N6 . . -0.1(2)
C7 C8 C9 C10 . . -179.3(2)
N4 N3 C12 C13 . . 0.1(2)
Ni1 N3 C12 C13 . . 176.51(17)
N4 N3 C12 C11 . . -179.9(2)
Ni1 N3 C12 C11 . . -3.5(4)
N3 C12 C13 C14 . . -0.4(3)
C11 C12 C13 C14 . . 179.6(2)
N3 N4 C14 C13 . . -0.5(2)
C16 N4 C14 C13 . . -179.21(18)
N3 N4 C14 C15 . . -179.27(19)
C16 N4 C14 C15 . . 2.0(3)
C12 C13 C14 N4 . . 0.5(2)
C12 C13 C14 C15 . . 179.2(2)
C14 N4 C16 N2 . 3_766 115.04(19)
N3 N4 C16 N2 . 3_766 -63.6(2)
C14 N4 C16 N6 . . -120.34(19)
N3 N4 C16 N6 . . 61.0(2)
C9 N6 C16 N2 . 3_766 -113.14(19)
N5 N6 C16 N2 . 3_766 63.10(19)
C9 N6 C16 N4 . . 122.73(18)
N5 N6 C16 N4 . . -61.0(2)
N23 Ni2 N21 C22 3_765 . -41.2(2)
N23 Ni2 N21 C22 . . 138.8(2)
N25 Ni2 N21 C22 . . 45.5(2)
N25 Ni2 N21 C22 3_765 . -134.5(2)
N23 Ni2 N21 N22 3_765 . 134.82(13)
N23 Ni2 N21 N22 . . -45.18(13)
N25 Ni2 N21 N22 . . -138.54(13)
N25 Ni2 N21 N22 3_765 . 41.46(13)
C22 N21 N22 C24 . . 0.0(2)
Ni2 N21 N22 C24 . . -177.25(12)
C22 N21 N22 C36 . 3_765 -178.72(16)
Ni2 N21 N22 C36 . 3_765 4.0(2)
N21 Ni2 N23 C27 . . -134.8(2)
N21 Ni2 N23 C27 3_765 . 45.2(2)
N25 Ni2 N23 C27 . . -40.3(2)
N25 Ni2 N23 C27 3_765 . 139.7(2)
N21 Ni2 N23 N24 . . 42.61(13)
N21 Ni2 N23 N24 3_765 . -137.39(13)
N25 Ni2 N23 N24 . . 137.07(13)
N25 Ni2 N23 N24 3_765 . -42.93(13)
C27 N23 N24 C29 . . -0.6(2)
Ni2 N23 N24 C29 . . -178.77(12)
C27 N23 N24 C36 . 3_765 179.35(16)
Ni2 N23 N24 C36 . 3_765 1.1(2)
N21 Ni2 N25 C32 . . 36.7(2)
N21 Ni2 N25 C32 3_765 . -143.3(2)
N23 Ni2 N25 C32 3_765 . 131.0(2)
N23 Ni2 N25 C32 . . -49.0(2)
N21 Ni2 N25 N26 . . -133.78(13)
N21 Ni2 N25 N26 3_765 . 46.22(13)
N23 Ni2 N25 N26 3_765 . -39.46(13)
N23 Ni2 N25 N26 . . 140.54(13)
C32 N25 N26 C34 . . -1.0(2)
Ni2 N25 N26 C34 . . 172.49(13)
C32 N25 N26 C36 . . -178.77(16)
Ni2 N25 N26 C36 . . -5.3(2)
N22 N21 C22 C23 . . 0.4(2)
Ni2 N21 C22 C23 . . 176.63(15)
N22 N21 C22 C21 . . -179.50(19)
Ni2 N21 C22 C21 . . -3.2(3)
N21 C22 C23 C24 . . -0.6(2)
C21 C22 C23 C24 . . 179.3(2)
N21 N22 C24 C23 . . -0.3(2)
C36 N22 C24 C23 3_765 . 178.23(17)
N21 N22 C24 C25 . . 179.31(19)
C36 N22 C24 C25 3_765 . -2.1(3)
C22 C23 C24 N22 . . 0.5(2)
C22 C23 C24 C25 . . -179.1(2)
N24 N23 C27 C28 . . 0.3(2)
Ni2 N23 C27 C28 . . 177.90(15)
N24 N23 C27 C26 . . -178.92(19)
Ni2 N23 C27 C26 . . -1.3(3)
N23 C27 C28 C29 . . 0.1(2)
C26 C27 C28 C29 . . 179.2(2)
C27 C28 C29 N24 . . -0.4(2)
C27 C28 C29 C30 . . -178.4(2)
N23 N24 C29 C28 . . 0.6(2)
C36 N24 C29 C28 3_765 . -179.29(18)
N23 N24 C29 C30 . . 178.81(19)
C36 N24 C29 C30 3_765 . -1.1(3)
N26 N25 C32 C33 . . 0.9(2)
Ni2 N25 C32 C33 . . -170.26(16)
N26 N25 C32 C31 . . -179.7(2)
Ni2 N25 C32 C31 . . 9.1(4)
N25 C32 C33 C34 . . -0.5(3)
C31 C32 C33 C34 . . -179.9(2)
C32 C33 C34 N26 . . -0.1(3)
C32 C33 C34 C35 . . 177.6(3)
N25 N26 C34 C33 . . 0.7(2)
C36 N26 C34 C33 . . 178.20(19)
N25 N26 C34 C35 . . -177.3(2)
C36 N26 C34 C35 . . 0.2(3)
C34 N26 C36 N22 . 3_765 124.1(2)
N25 N26 C36 N22 . 3_765 -58.5(2)
C34 N26 C36 N24 . 3_765 -111.7(2)
N25 N26 C36 N24 . 3_765 65.7(2)
